data_4111549
loop_
_publ_author_name
'Hong Yan'
'Bruce C. Noll'
'Thomas P. Fehlner'

_publ_section_title
;
 Cooperative Metal-Boron Interactions in the Reaction of
 nido-1,2-(Cp*RuH)2B3H7, Cp* = \h5-C5Me5, with HC\\tbCPh
;
_journal_name_full 'Journal of the American Chemical Society'
_journal_page_first 4831
_journal_page_last 4844
_journal_paper_doi 10.1021/ja042439n
_journal_volume 127
_journal_year 2005
_chemical_formula_moiety 'C28 H45 B3 Ru2'
_chemical_formula_sum 'C28 H45 B3 Ru2'
_chemical_formula_weight 616.21
_chemical_name_systematic
; 
 ? 
;
_space_group_IT_number 14
_space_group_name_Hall '-P 2ybc'
_symmetry_cell_setting monoclinic
_symmetry_space_group_name_Hall '-P 2ybc'
_symmetry_space_group_name_H-M 'P 1 21/c 1'
_atom_sites_solution_hydrogens geom
_atom_sites_solution_primary direct
_atom_sites_solution_secondary difmap
_audit_creation_method SHELXL-97
_cell_angle_alpha 90.00
_cell_angle_beta 109.896(2)
_cell_angle_gamma 90.00
_cell_formula_units_Z 4
_cell_length_a 19.5340(5)
_cell_length_b 8.5747(2)
_cell_length_c 17.2984(5)
_cell_measurement_reflns_used 6233
_cell_measurement_temperature 100(2)
_cell_measurement_theta_max 32.93
_cell_measurement_theta_min 3.20
_cell_volume 2724.51(13)
_computing_cell_refinement 'Bruker APEX2/SAINT'
_computing_data_collection 'Bruker APEX2'
_computing_data_reduction 'Bruker SAINT'
_computing_molecular_graphics 'Bruker SHELXTL'
_computing_publication_material 'Bruker SHELXTL'
_computing_structure_refinement 'SHELXL-97 (Sheldrick, 1997)'
_computing_structure_solution 'SHELXS-97 (Sheldrick, 1990)'
_diffrn_ambient_temperature 100(2)
_diffrn_measured_fraction_theta_full 0.994
_diffrn_measured_fraction_theta_max 0.994
_diffrn_measurement_device_type 'CCD area detector'
_diffrn_measurement_method '\f and \w scans'
_diffrn_radiation_monochromator graphite
_diffrn_radiation_source 'fine-focus sealed tube'
_diffrn_radiation_type MoK\a
_diffrn_radiation_wavelength 0.71073
_diffrn_reflns_av_R_equivalents 0.0384
_diffrn_reflns_av_sigmaI/netI 0.0396
_diffrn_reflns_limit_h_max 26
_diffrn_reflns_limit_h_min -29
_diffrn_reflns_limit_k_max 9
_diffrn_reflns_limit_k_min -13
_diffrn_reflns_limit_l_max 26
_diffrn_reflns_limit_l_min -26
_diffrn_reflns_number 41352
_diffrn_reflns_theta_full 33.03
_diffrn_reflns_theta_max 33.03
_diffrn_reflns_theta_min 1.11
_exptl_absorpt_coefficient_mu 1.123
_exptl_absorpt_correction_T_max 0.9285
_exptl_absorpt_correction_T_min 0.8049
_exptl_absorpt_correction_type multi-scan
_exptl_absorpt_process_details 'Blessing, R. H. Acta Cryst. (1995) A51. 33-38.'
_exptl_crystal_colour clear
_exptl_crystal_density_diffrn 1.502
_exptl_crystal_density_meas 0
_exptl_crystal_description plate
_exptl_crystal_F_000 1264
_exptl_crystal_size_max 0.20
_exptl_crystal_size_mid 0.11
_exptl_crystal_size_min 0.07
_refine_diff_density_max 1.852
_refine_diff_density_min -0.777
_refine_diff_density_rms 0.124
_refine_ls_extinction_method none
_refine_ls_goodness_of_fit_ref 1.021
_refine_ls_hydrogen_treatment mixed
_refine_ls_matrix_type full
_refine_ls_number_parameters 337
_refine_ls_number_reflns 10232
_refine_ls_number_restraints 0
_refine_ls_restrained_S_all 1.021
_refine_ls_R_factor_all 0.0409
_refine_ls_R_factor_gt 0.0308
_refine_ls_shift/su_max 0.002
_refine_ls_shift/su_mean 0.000
_refine_ls_structure_factor_coef Fsqd
_refine_ls_weighting_details 'calc w=1/[\s^2^(Fo^2^)+(0.0363P)^2^+2.6150P] where P=(Fo^2^+2Fc^2^)/3'
_refine_ls_weighting_scheme calc
_refine_ls_wR_factor_gt 0.0736
_refine_ls_wR_factor_ref 0.0792
_reflns_number_gt 8516
_reflns_number_total 10232
_reflns_threshold_expression >2sigma(I)
_cod_data_source_file ja042439nsi20041230_082001_1.cif
_cod_data_source_block bcn29
_cod_original_cell_volume 2724.51(12)
_cod_database_code 4111549

loop_
_symmetry_equiv_pos_as_xyz
'x, y, z'
'-x, y+1/2, -z+1/2'
'-x, -y, -z'
'x, -y-1/2, z-1/2'

loop_
_atom_site_label
_atom_site_type_symbol
_atom_site_fract_x
_atom_site_fract_y
_atom_site_fract_z
_atom_site_U_iso_or_equiv
_atom_site_adp_type
_atom_site_occupancy
_atom_site_symmetry_multiplicity
_atom_site_calc_flag
_atom_site_refinement_flags
B2 B 0.20736(12) 0.6462(3) 0.17958(13) 0.0160(4) Uani 1 1 d .
H23 H 0.1786(15) 0.558(4) 0.2190(18) 0.030(7) Uiso 1 1 d .
H2 H 0.1904(14) 0.584(3) 0.1217(16) 0.021(6) Uiso 1 1 d .
Ru1 Ru 0.165957(7) 0.876440(17) 0.190173(8) 0.01140(4) Uani 1 1 d .
H12 H 0.2543(15) 0.920(4) 0.2113(17) 0.030(7) Uiso 1 1 d .
Ru2 Ru 0.314089(7) 0.770518(17) 0.256729(9) 0.01212(4) Uani 1 1 d .
H21 H 0.2839(16) 0.752(3) 0.3430(18) 0.031(8) Uiso 1 1 d .
H22 H 0.2732(15) 0.605(3) 0.2178(17) 0.026(7) Uiso 1 1 d .
B1 B 0.21846(11) 0.7923(3) 0.31199(13) 0.0149(4) Uani 1 1 d .
H13 H 0.1865(14) 0.663(3) 0.3204(16) 0.022(6) Uiso 1 1 d .
B3 B 0.14971(12) 0.6620(3) 0.24308(14) 0.0166(4) Uani 1 1 d .
H3 H 0.0964(16) 0.633(3) 0.2369(19) 0.035(8) Uiso 1 1 d .
C1 C 0.13651(10) 1.0708(2) 0.09319(11) 0.0150(3) Uani 1 1 d .
C2 C 0.12985(10) 0.9194(2) 0.05569(11) 0.0158(3) Uani 1 1 d .
C3 C 0.07408(10) 0.8365(2) 0.07539(11) 0.0162(3) Uani 1 1 d .
C4 C 0.04827(10) 0.9341(2) 0.12683(11) 0.0158(3) Uani 1 1 d .
C5 C 0.08620(10) 1.0799(2) 0.13639(11) 0.0155(3) Uani 1 1 d .
C6 C 0.18107(12) 1.2029(3) 0.07897(13) 0.0217(4) Uani 1 1 d .
H6A H 0.1529 1.2590 0.0289 0.033 Uiso 1 1 calc R
H6B H 0.2257 1.1617 0.0728 0.033 Uiso 1 1 calc R
H6C H 0.1937 1.2744 0.1260 0.033 Uiso 1 1 calc R
C7 C 0.16766(12) 0.8661(3) -0.00217(13) 0.0229(4) Uani 1 1 d .
H7A H 0.1335 0.8701 -0.0588 0.034 Uiso 1 1 calc R
H7B H 0.1849 0.7588 0.0114 0.034 Uiso 1 1 calc R
H7C H 0.2092 0.9345 0.0032 0.034 Uiso 1 1 calc R
C8 C 0.04077(11) 0.6829(3) 0.04061(13) 0.0232(4) Uani 1 1 d .
H8A H 0.0348 0.6185 0.0847 0.035 Uiso 1 1 calc R
H8B H 0.0726 0.6292 0.0160 0.035 Uiso 1 1 calc R
H8C H -0.0069 0.7009 -0.0016 0.035 Uiso 1 1 calc R
C9 C -0.01657(11) 0.8972(3) 0.15178(14) 0.0234(4) Uani 1 1 d .
H9A H -0.0193 0.9723 0.1933 0.035 Uiso 1 1 calc R
H9B H -0.0116 0.7916 0.1747 0.035 Uiso 1 1 calc R
H9C H -0.0611 0.9036 0.1036 0.035 Uiso 1 1 calc R
C10 C 0.07000(12) 1.2240(2) 0.17648(13) 0.0215(4) Uani 1 1 d .
H10A H 0.0175 1.2303 0.1662 0.032 Uiso 1 1 calc R
H10B H 0.0857 1.3163 0.1536 0.032 Uiso 1 1 calc R
H10C H 0.0962 1.2193 0.2358 0.032 Uiso 1 1 calc R
C11 C 0.18634(10) 0.9452(2) 0.32363(11) 0.0145(3) Uani 1 1 d .
C12 C 0.11624(11) 0.9531(3) 0.34425(12) 0.0194(4) Uani 1 1 d .
H12A H 0.1284 0.9573 0.4040 0.029 Uiso 1 1 calc R
H12B H 0.0866 0.8603 0.3226 0.029 Uiso 1 1 calc R
H12C H 0.0888 1.0467 0.3193 0.029 Uiso 1 1 calc R
C13 C 0.23658(10) 1.0782(2) 0.36279(11) 0.0147(3) Uani 1 1 d .
C14 C 0.27115(11) 1.0755(3) 0.44855(12) 0.0194(4) Uani 1 1 d .
H14 H 0.2634 0.9889 0.4789 0.023 Uiso 1 1 calc R
C15 C 0.31617(12) 1.1956(3) 0.48997(12) 0.0223(4) Uani 1 1 d .
H15 H 0.3395 1.1898 0.5479 0.027 Uiso 1 1 calc R
C16 C 0.32737(11) 1.3244(3) 0.44712(13) 0.0216(4) Uani 1 1 d .
H16 H 0.3574 1.4080 0.4754 0.026 Uiso 1 1 calc R
C17 C 0.29403(11) 1.3294(3) 0.36230(13) 0.0216(4) Uani 1 1 d .
H17 H 0.3014 1.4168 0.3323 0.026 Uiso 1 1 calc R
C18 C 0.24981(11) 1.2068(2) 0.32085(12) 0.0190(4) Uani 1 1 d .
H18 H 0.2282 1.2111 0.2627 0.023 Uiso 1 1 calc R
C19 C 0.38971(10) 0.7880(2) 0.19008(12) 0.0170(3) Uani 1 1 d .
C20 C 0.39262(10) 0.9298(2) 0.23494(12) 0.0166(3) Uani 1 1 d .
C21 C 0.41572(10) 0.8945(2) 0.32092(12) 0.0174(3) Uani 1 1 d .
C22 C 0.42759(10) 0.7286(3) 0.32927(12) 0.0189(4) Uani 1 1 d .
C23 C 0.41188(10) 0.6637(2) 0.24897(13) 0.0178(3) Uani 1 1 d .
C24 C 0.37702(13) 0.7745(3) 0.09966(14) 0.0304(5) Uani 1 1 d .
H24A H 0.3406 0.8514 0.0696 0.046 Uiso 1 1 calc R
H24B H 0.3595 0.6694 0.0808 0.046 Uiso 1 1 calc R
H24C H 0.4227 0.7939 0.0897 0.046 Uiso 1 1 calc R
C25 C 0.37919(12) 1.0900(3) 0.19830(17) 0.0290(5) Uani 1 1 d .
H25A H 0.3579 1.1557 0.2306 0.044 Uiso 1 1 calc R
H25B H 0.3455 1.0835 0.1415 0.044 Uiso 1 1 calc R
H25C H 0.4254 1.1355 0.1988 0.044 Uiso 1 1 calc R
C26 C 0.43268(12) 1.0101(3) 0.38953(15) 0.0315(5) Uani 1 1 d .
H26A H 0.4224 0.9638 0.4362 0.047 Uiso 1 1 calc R
H26B H 0.4025 1.1033 0.3709 0.047 Uiso 1 1 calc R
H26C H 0.4842 1.0390 0.4065 0.047 Uiso 1 1 calc R
C27 C 0.45822(12) 0.6433(4) 0.40961(15) 0.0327(6) Uani 1 1 d .
H27A H 0.4462 0.5322 0.4010 0.049 Uiso 1 1 calc R
H27B H 0.4372 0.6859 0.4491 0.049 Uiso 1 1 calc R
H27C H 0.5112 0.6560 0.4311 0.049 Uiso 1 1 calc R
C28 C 0.41845(13) 0.4951(3) 0.22897(17) 0.0295(5) Uani 1 1 d .
H28A H 0.4648 0.4784 0.2199 0.044 Uiso 1 1 calc R
H28B H 0.3781 0.4670 0.1791 0.044 Uiso 1 1 calc R
H28C H 0.4168 0.4299 0.2748 0.044 Uiso 1 1 calc R

loop_
_atom_site_aniso_label
_atom_site_aniso_U_11
_atom_site_aniso_U_22
_atom_site_aniso_U_33
_atom_site_aniso_U_23
_atom_site_aniso_U_13
_atom_site_aniso_U_12
B2 0.0180(9) 0.0144(9) 0.0169(9) -0.0006(7) 0.0075(7) 0.0004(7)
Ru1 0.01216(6) 0.01081(7) 0.01183(6) 0.00055(4) 0.00488(5) 0.00042(4)
Ru2 0.01240(6) 0.01167(7) 0.01296(6) 0.00097(5) 0.00520(5) 0.00085(5)
B1 0.0175(9) 0.0144(9) 0.0139(8) 0.0028(7) 0.0067(7) -0.0011(7)
B3 0.0166(9) 0.0139(9) 0.0202(9) 0.0019(7) 0.0074(7) -0.0021(7)
C1 0.0160(8) 0.0150(8) 0.0136(7) 0.0025(6) 0.0046(6) 0.0021(6)
C2 0.0169(8) 0.0167(8) 0.0133(7) 0.0013(6) 0.0047(6) 0.0036(7)
C3 0.0158(8) 0.0161(8) 0.0149(8) -0.0005(6) 0.0029(6) 0.0002(7)
C4 0.0135(7) 0.0179(9) 0.0160(8) 0.0007(6) 0.0049(6) 0.0026(6)
C5 0.0164(8) 0.0157(8) 0.0136(7) 0.0025(6) 0.0039(6) 0.0040(6)
C6 0.0229(9) 0.0197(10) 0.0219(9) 0.0064(7) 0.0070(7) -0.0016(7)
C7 0.0264(10) 0.0277(11) 0.0174(9) 0.0003(8) 0.0112(7) 0.0071(8)
C8 0.0212(9) 0.0205(10) 0.0226(9) -0.0032(8) 0.0006(7) -0.0026(8)
C9 0.0155(8) 0.0316(12) 0.0247(10) 0.0054(8) 0.0089(7) 0.0027(8)
C10 0.0259(10) 0.0180(10) 0.0211(9) -0.0007(7) 0.0086(8) 0.0077(8)
C11 0.0157(7) 0.0161(9) 0.0133(7) 0.0021(6) 0.0070(6) 0.0011(6)
C12 0.0201(8) 0.0224(10) 0.0188(8) 0.0018(7) 0.0108(7) 0.0025(7)
C13 0.0159(8) 0.0153(8) 0.0143(7) -0.0009(6) 0.0070(6) 0.0020(6)
C14 0.0248(9) 0.0200(9) 0.0142(8) 0.0009(7) 0.0077(7) 0.0006(7)
C15 0.0278(10) 0.0252(10) 0.0142(8) -0.0040(7) 0.0074(7) 0.0009(8)
C16 0.0227(9) 0.0187(9) 0.0229(9) -0.0053(7) 0.0073(7) -0.0009(8)
C17 0.0239(9) 0.0166(9) 0.0226(9) 0.0018(7) 0.0057(7) -0.0020(8)
C18 0.0211(9) 0.0186(9) 0.0163(8) 0.0028(7) 0.0049(7) 0.0003(7)
C19 0.0153(8) 0.0202(9) 0.0174(8) -0.0011(7) 0.0080(6) -0.0016(7)
C20 0.0137(7) 0.0155(8) 0.0221(9) 0.0026(7) 0.0081(6) -0.0004(6)
C21 0.0140(8) 0.0203(9) 0.0187(8) -0.0050(7) 0.0064(6) -0.0023(7)
C22 0.0124(8) 0.0244(10) 0.0199(9) 0.0039(7) 0.0056(7) 0.0014(7)
C23 0.0154(8) 0.0153(9) 0.0258(9) 0.0003(7) 0.0110(7) 0.0024(7)
C24 0.0270(11) 0.0486(16) 0.0189(10) -0.0036(9) 0.0121(8) -0.0057(10)
C25 0.0237(10) 0.0203(11) 0.0462(14) 0.0118(10) 0.0160(10) 0.0009(8)
C26 0.0208(10) 0.0418(15) 0.0323(11) -0.0184(11) 0.0095(9) -0.0059(9)
C27 0.0198(10) 0.0507(17) 0.0256(11) 0.0185(11) 0.0053(8) 0.0032(10)
C28 0.0250(10) 0.0176(11) 0.0509(15) -0.0063(9) 0.0195(10) 0.0013(8)

loop_
_atom_type_symbol
_atom_type_description
_atom_type_scat_dispersion_real
_atom_type_scat_dispersion_imag
_atom_type_scat_source
C C 0.0033 0.0016 'International Tables Vol C Tables 4.2.6.8 and 6.1.1.4'
H H 0.0000 0.0000 'International Tables Vol C Tables 4.2.6.8 and 6.1.1.4'
B B 0.0013 0.0007 'International Tables Vol C Tables 4.2.6.8 and 6.1.1.4'
Ru Ru -1.2594 0.8363 'International Tables Vol C Tables 4.2.6.8 and 6.1.1.4'

loop_
_geom_angle_atom_site_label_1
_geom_angle_atom_site_label_2
_geom_angle_atom_site_label_3
_geom_angle
B3 B2 Ru1 63.69(10)
B3 B2 Ru2 103.74(12)
Ru1 B2 Ru2 79.67(7)
B3 B2 H23 40.9(13)
Ru1 B2 H23 104.4(13)
Ru2 B2 H23 116.1(13)
B3 B2 H2 122.4(14)
Ru1 B2 H2 121.4(14)
Ru2 B2 H2 133.8(14)
H23 B2 H2 98.8(19)
B3 B2 H22 115.2(12)
Ru1 B2 H22 123.2(13)
Ru2 B2 H22 44.0(12)
H23 B2 H22 96.3(17)
H2 B2 H22 106.3(18)
B3 Ru1 B1 51.20(8)
B3 Ru1 B2 50.38(8)
B1 Ru1 B2 72.96(8)
B3 Ru1 C3 93.34(8)
B1 Ru1 C3 143.96(8)
B2 Ru1 C3 89.72(8)
B3 Ru1 C2 123.65(8)
B1 Ru1 C2 165.17(8)
B2 Ru1 C2 93.28(8)
C3 Ru1 C2 37.88(7)
B3 Ru1 C4 97.05(8)
B1 Ru1 C4 128.82(7)
B2 Ru1 C4 120.71(8)
C3 Ru1 C4 37.61(7)
C2 Ru1 C4 62.84(7)
B3 Ru1 C11 77.76(8)
B1 Ru1 C11 39.44(8)
B2 Ru1 C11 112.31(7)
C3 Ru1 C11 139.44(7)
C2 Ru1 C11 154.28(7)
C4 Ru1 C11 103.56(7)
B3 Ru1 C1 154.98(8)
B1 Ru1 C1 152.28(8)
B2 Ru1 C1 127.48(7)
C3 Ru1 C1 61.94(7)
C2 Ru1 C1 37.09(7)
C4 Ru1 C1 61.44(7)
C11 Ru1 C1 117.76(7)
B3 Ru1 C5 130.31(8)
B1 Ru1 C5 133.21(8)
B2 Ru1 C5 150.90(7)
C3 Ru1 C5 61.60(7)
C2 Ru1 C5 61.51(7)
C4 Ru1 C5 36.68(7)
C11 Ru1 C5 94.23(7)
C1 Ru1 C5 36.02(6)
B3 Ru1 Ru2 80.31(6)
B1 Ru1 Ru2 54.32(6)
B2 Ru1 Ru2 52.51(6)
C3 Ru1 Ru2 135.42(5)
C2 Ru1 Ru2 112.94(5)
C4 Ru1 Ru2 172.71(5)
C11 Ru1 Ru2 82.60(5)
C1 Ru1 Ru2 119.35(5)
C5 Ru1 Ru2 148.01(5)
B3 Ru1 H12 113.2(10)
B1 Ru1 H12 75.4(10)
B2 Ru1 H12 80.7(10)
C3 Ru1 H12 133.8(9)
C2 Ru1 H12 97.3(10)
C4 Ru1 H12 149.8(10)
C11 Ru1 H12 84.8(10)
C1 Ru1 H12 88.8(10)
C5 Ru1 H12 114.8(10)
Ru2 Ru1 H12 33.3(10)
C23 Ru2 C19 38.73(8)
C23 Ru2 C22 38.49(8)
C19 Ru2 C22 64.69(7)
C23 Ru2 C20 64.32(8)
C19 Ru2 C20 38.51(7)
C22 Ru2 C20 64.15(7)
C23 Ru2 C21 64.54(8)
C19 Ru2 C21 64.65(7)
C22 Ru2 C21 38.53(8)
C20 Ru2 C21 38.23(7)
C23 Ru2 B2 114.19(8)
C19 Ru2 B2 111.60(7)
C22 Ru2 B2 142.88(8)
C20 Ru2 B2 137.44(7)
C21 Ru2 B2 175.65(8)
C23 Ru2 B1 152.78(8)
C19 Ru2 B1 168.47(7)
C22 Ru2 B1 124.57(7)
C20 Ru2 B1 135.68(8)
C21 Ru2 B1 117.28(7)
B2 Ru2 B1 65.90(7)
C23 Ru2 Ru1 154.03(6)
C19 Ru2 Ru1 122.75(5)
C22 Ru2 Ru1 166.84(6)
C20 Ru2 Ru1 113.86(5)
C21 Ru2 Ru1 131.66(5)
B2 Ru2 Ru1 47.83(5)
B1 Ru2 Ru1 46.72(5)
C23 Ru2 H12 139.3(9)
C19 Ru2 H12 100.6(9)
C22 Ru2 H12 141.4(10)
C20 Ru2 H12 82.1(10)
C21 Ru2 H12 103.0(10)
B2 Ru2 H12 75.2(10)
B1 Ru2 H12 67.9(9)
Ru1 Ru2 H12 32.1(10)
C23 Ru2 H21 124.3(9)
C19 Ru2 H21 158.2(10)
C22 Ru2 H21 93.7(9)
C20 Ru2 H21 130.6(9)
C21 Ru2 H21 96.9(9)
B2 Ru2 H21 87.3(9)
B1 Ru2 H21 31.2(9)
Ru1 Ru2 H21 77.8(9)
H12 Ru2 H21 94.6(13)
C23 Ru2 H22 85.7(9)
C19 Ru2 H22 99.5(10)
C22 Ru2 H22 110.4(9)
C20 Ru2 H22 137.5(10)
C21 Ru2 H22 148.3(9)
B2 Ru2 H22 32.5(9)
B1 Ru2 H22 83.9(10)
Ru1 Ru2 H22 80.1(9)
H12 Ru2 H22 107.1(14)
H21 Ru2 H22 90.7(14)
C11 B1 B3 111.86(16)
C11 B1 Ru1 75.74(11)
B3 B1 Ru1 64.23(9)
C11 B1 Ru2 123.07(13)
B3 B1 Ru2 101.07(12)
Ru1 B1 Ru2 78.97(7)
C11 B1 H21 126.6(13)
B3 B1 H21 121.5(13)
Ru1 B1 H21 126.4(14)
Ru2 B1 H21 47.6(14)
C11 B1 H13 119.4(12)
B3 B1 H13 44.3(11)
Ru1 B1 H13 108.1(11)
Ru2 B1 H13 116.7(12)
H21 B1 H13 100.1(18)
B2 B3 B1 88.35(13)
B2 B3 Ru1 65.93(10)
B1 B3 Ru1 64.56(9)
B2 B3 H23 43.7(14)
B1 B3 H23 110.4(13)
Ru1 B3 H23 109.5(14)
B2 B3 H13 112.7(12)
B1 B3 H13 45.2(12)
Ru1 B3 H13 109.3(12)
H23 B3 H13 101.8(18)
B2 B3 H3 136.1(17)
B1 B3 H3 134.3(17)
Ru1 B3 H3 117.2(17)
H23 B3 H3 111(2)
H13 B3 H3 107(2)
C5 C1 C2 108.26(17)
C5 C1 C6 125.97(18)
C2 C1 C6 125.24(17)
C5 C1 Ru1 72.68(11)
C2 C1 Ru1 68.62(10)
C6 C1 Ru1 130.82(13)
C3 C2 C1 107.44(16)
C3 C2 C7 126.30(19)
C1 C2 C7 125.85(18)
C3 C2 Ru1 70.44(10)
C1 C2 Ru1 74.29(10)
C7 C2 Ru1 126.47(13)
C4 C3 C2 108.30(17)
C4 C3 C8 124.43(18)
C2 C3 C8 126.86(18)
C4 C3 Ru1 72.56(10)
C2 C3 Ru1 71.68(10)
C8 C3 Ru1 127.36(14)
C3 C4 C5 107.69(16)
C3 C4 C9 124.34(19)
C5 C4 C9 127.07(18)
C3 C4 Ru1 69.84(10)
C5 C4 Ru1 74.45(10)
C9 C4 Ru1 129.61(14)
C1 C5 C4 108.27(17)
C1 C5 C10 125.35(18)
C4 C5 C10 126.04(18)
C1 C5 Ru1 71.30(10)
C4 C5 Ru1 68.86(10)
C10 C5 Ru1 130.80(13)
C1 C6 H6A 109.5
C1 C6 H6B 109.5
H6A C6 H6B 109.5
C1 C6 H6C 109.5
H6A C6 H6C 109.5
H6B C6 H6C 109.5
C2 C7 H7A 109.5
C2 C7 H7B 109.5
H7A C7 H7B 109.5
C2 C7 H7C 109.5
H7A C7 H7C 109.5
H7B C7 H7C 109.5
C3 C8 H8A 109.5
C3 C8 H8B 109.5
H8A C8 H8B 109.5
C3 C8 H8C 109.5
H8A C8 H8C 109.5
H8B C8 H8C 109.5
C4 C9 H9A 109.5
C4 C9 H9B 109.5
H9A C9 H9B 109.5
C4 C9 H9C 109.5
H9A C9 H9C 109.5
H9B C9 H9C 109.5
C5 C10 H10A 109.5
C5 C10 H10B 109.5
H10A C10 H10B 109.5
C5 C10 H10C 109.5
H10A C10 H10C 109.5
H10B C10 H10C 109.5
B1 C11 C13 119.01(16)
B1 C11 C12 121.33(17)
C13 C11 C12 111.06(16)
B1 C11 Ru1 64.81(10)
C13 C11 Ru1 120.86(12)
C12 C11 Ru1 112.67(12)
C11 C12 H12A 109.5
C11 C12 H12B 109.5
H12A C12 H12B 109.5
C11 C12 H12C 109.5
H12A C12 H12C 109.5
H12B C12 H12C 109.5
C18 C13 C14 117.14(18)
C18 C13 C11 124.99(17)
C14 C13 C11 117.84(17)
C15 C14 C13 121.72(19)
C15 C14 H14 119.1
C13 C14 H14 119.1
C14 C15 C16 120.20(19)
C14 C15 H15 119.9
C16 C15 H15 119.9
C17 C16 C15 119.1(2)
C17 C16 H16 120.5
C15 C16 H16 120.5
C16 C17 C18 120.4(2)
C16 C17 H17 119.8
C18 C17 H17 119.8
C13 C18 C17 121.44(18)
C13 C18 H18 119.3
C17 C18 H18 119.3
C20 C19 C23 107.40(17)
C20 C19 C24 126.2(2)
C23 C19 C24 125.8(2)
C20 C19 Ru2 71.29(11)
C23 C19 Ru2 70.53(11)
C24 C19 Ru2 130.39(14)
C21 C20 C19 108.84(17)
C21 C20 C25 125.6(2)
C19 C20 C25 125.44(19)
C21 C20 Ru2 71.30(11)
C19 C20 Ru2 70.20(11)
C25 C20 Ru2 127.98(14)
C20 C21 C22 107.24(17)
C20 C21 C26 126.2(2)
C22 C21 C26 126.2(2)
C20 C21 Ru2 70.47(11)
C22 C21 Ru2 70.06(11)
C26 C21 Ru2 129.92(14)
C23 C22 C21 108.25(17)
C23 C22 C27 126.5(2)
C21 C22 C27 125.0(2)
C23 C22 Ru2 70.37(11)
C21 C22 Ru2 71.41(11)
C27 C22 Ru2 128.39(15)
C22 C23 C19 108.26(18)
C22 C23 C28 126.3(2)
C19 C23 C28 125.4(2)
C22 C23 Ru2 71.15(11)
C19 C23 Ru2 70.74(11)
C28 C23 Ru2 124.64(14)
C19 C24 H24A 109.5
C19 C24 H24B 109.5
H24A C24 H24B 109.5
C19 C24 H24C 109.5
H24A C24 H24C 109.5
H24B C24 H24C 109.5
C20 C25 H25A 109.5
C20 C25 H25B 109.5
H25A C25 H25B 109.5
C20 C25 H25C 109.5
H25A C25 H25C 109.5
H25B C25 H25C 109.5
C21 C26 H26A 109.5
C21 C26 H26B 109.5
H26A C26 H26B 109.5
C21 C26 H26C 109.5
H26A C26 H26C 109.5
H26B C26 H26C 109.5
C22 C27 H27A 109.5
C22 C27 H27B 109.5
H27A C27 H27B 109.5
C22 C27 H27C 109.5
H27A C27 H27C 109.5
H27B C27 H27C 109.5
C23 C28 H28A 109.5
C23 C28 H28B 109.5
H28A C28 H28B 109.5
C23 C28 H28C 109.5
H28A C28 H28C 109.5
H28B C28 H28C 109.5

loop_
_geom_bond_atom_site_label_1
_geom_bond_atom_site_label_2
_geom_bond_distance
B2 B3 1.826(3)
B2 Ru1 2.165(2)
B2 Ru2 2.317(2)
B2 H23 1.27(3)
B2 H2 1.08(3)
B2 H22 1.28(3)
Ru1 B3 2.125(2)
Ru1 B1 2.131(2)
Ru1 C3 2.2036(18)
Ru1 C2 2.2200(18)
Ru1 C4 2.2395(18)
Ru1 C11 2.2825(18)
Ru1 C1 2.2951(19)
Ru1 C5 2.3132(19)
Ru1 Ru2 2.8733(2)
Ru1 H12 1.68(3)
Ru2 C23 2.1635(18)
Ru2 C19 2.1663(19)
Ru2 C22 2.1739(19)
Ru2 C20 2.1807(19)
Ru2 C21 2.1918(19)
Ru2 B1 2.378(2)
Ru2 H12 1.74(3)
Ru2 H21 1.79(3)
Ru2 H22 1.66(3)
B1 C11 1.496(3)
B1 B3 1.839(3)
B1 H21 1.25(3)
B1 H13 1.30(3)
B3 H23 1.20(3)
B3 H13 1.28(3)
B3 H3 1.04(3)
C1 C5 1.425(3)
C1 C2 1.438(3)
C1 C6 1.499(3)
C2 C3 1.436(3)
C2 C7 1.503(3)
C3 C4 1.432(3)
C3 C8 1.501(3)
C4 C5 1.434(3)
C4 C9 1.504(3)
C5 C10 1.502(3)
C6 H6A 0.9800
C6 H6B 0.9800
C6 H6C 0.9800
C7 H7A 0.9800
C7 H7B 0.9800
C7 H7C 0.9800
C8 H8A 0.9800
C8 H8B 0.9800
C8 H8C 0.9800
C9 H9A 0.9800
C9 H9B 0.9800
C9 H9C 0.9800
C10 H10A 0.9800
C10 H10B 0.9800
C10 H10C 0.9800
C11 C13 1.507(3)
C11 C12 1.529(3)
C12 H12A 0.9800
C12 H12B 0.9800
C12 H12C 0.9800
C13 C18 1.391(3)
C13 C14 1.405(3)
C14 C15 1.385(3)
C14 H14 0.9500
C15 C16 1.389(3)
C15 H15 0.9500
C16 C17 1.389(3)
C16 H16 0.9500
C17 C18 1.394(3)
C17 H17 0.9500
C18 H18 0.9500
C19 C20 1.433(3)
C19 C23 1.436(3)
C19 C24 1.503(3)
C20 C21 1.432(3)
C20 C25 1.497(3)
C21 C22 1.440(3)
C21 C26 1.495(3)
C22 C23 1.430(3)
C22 C27 1.503(3)
C23 C28 1.502(3)
C24 H24A 0.9800
C24 H24B 0.9800
C24 H24C 0.9800
C25 H25A 0.9800
C25 H25B 0.9800
C25 H25C 0.9800
C26 H26A 0.9800
C26 H26B 0.9800
C26 H26C 0.9800
C27 H27A 0.9800
C27 H27B 0.9800
C27 H27C 0.9800
C28 H28A 0.9800
C28 H28B 0.9800
C28 H28C 0.9800

loop_
_geom_torsion_atom_site_label_1
_geom_torsion_atom_site_label_2
_geom_torsion_atom_site_label_3
_geom_torsion_atom_site_label_4
_geom_torsion
Ru2 B2 Ru1 B3 -111.07(11)
B3 B2 Ru1 B1 53.34(10)
Ru2 B2 Ru1 B1 -57.73(7)
B3 B2 Ru1 C3 -94.57(10)
Ru2 B2 Ru1 C3 154.35(7)
B3 B2 Ru1 C2 -132.30(10)
Ru2 B2 Ru1 C2 116.63(7)
B3 B2 Ru1 C4 -72.15(11)
Ru2 B2 Ru1 C4 176.77(6)
B3 B2 Ru1 C11 50.43(11)
Ru2 B2 Ru1 C11 -60.64(8)
B3 B2 Ru1 C1 -147.96(10)
Ru2 B2 Ru1 C1 100.97(8)
B3 B2 Ru1 C5 -103.87(16)
Ru2 B2 Ru1 C5 145.06(12)
B3 B2 Ru1 Ru2 111.07(11)
B3 B2 Ru2 C23 143.21(12)
Ru1 B2 Ru2 C23 -157.35(7)
B3 B2 Ru2 C19 -174.69(11)
Ru1 B2 Ru2 C19 -115.24(7)
B3 B2 Ru2 C22 109.14(15)
Ru1 B2 Ru2 C22 168.58(9)
B3 B2 Ru2 C20 -139.10(12)
Ru1 B2 Ru2 C20 -79.65(11)
B3 B2 Ru2 C21 -144.6(10)
Ru1 B2 Ru2 C21 -85.2(10)
B3 B2 Ru2 B1 -6.90(11)
Ru1 B2 Ru2 B1 52.54(7)
B3 B2 Ru2 Ru1 -59.45(10)
B3 Ru1 Ru2 C23 100.17(14)
B1 Ru1 Ru2 C23 148.88(15)
B2 Ru1 Ru2 C23 53.35(15)
C3 Ru1 Ru2 C23 15.28(15)
C2 Ru1 Ru2 C23 -22.38(14)
C4 Ru1 Ru2 C23 30.9(4)
C11 Ru1 Ru2 C23 178.94(13)
C1 Ru1 Ru2 C23 -63.29(14)
C5 Ru1 Ru2 C23 -94.93(15)
B3 Ru1 Ru2 C19 137.27(9)
B1 Ru1 Ru2 C19 -174.02(10)
B2 Ru1 Ru2 C19 90.45(10)
C3 Ru1 Ru2 C19 52.39(10)
C2 Ru1 Ru2 C19 14.72(9)
C4 Ru1 Ru2 C19 68.0(4)
C11 Ru1 Ru2 C19 -143.95(8)
C1 Ru1 Ru2 C19 -26.19(9)
C5 Ru1 Ru2 C19 -57.82(11)
B3 Ru1 Ru2 C22 -101.5(3)
B1 Ru1 Ru2 C22 -52.8(3)
B2 Ru1 Ru2 C22 -148.3(3)
C3 Ru1 Ru2 C22 173.6(3)
C2 Ru1 Ru2 C22 135.9(2)
C4 Ru1 Ru2 C22 -170.8(5)
C11 Ru1 Ru2 C22 -22.8(2)
C1 Ru1 Ru2 C22 95.0(2)
C5 Ru1 Ru2 C22 63.4(3)
B3 Ru1 Ru2 C20 -179.86(9)
B1 Ru1 Ru2 C20 -131.15(9)
B2 Ru1 Ru2 C20 133.32(9)
C3 Ru1 Ru2 C20 95.26(9)
C2 Ru1 Ru2 C20 57.59(8)
C4 Ru1 Ru2 C20 110.9(4)
C11 Ru1 Ru2 C20 -101.08(8)
C1 Ru1 Ru2 C20 16.68(8)
C5 Ru1 Ru2 C20 -14.96(11)
B3 Ru1 Ru2 C21 -138.98(9)
B1 Ru1 Ru2 C21 -90.27(10)
B2 Ru1 Ru2 C21 174.20(10)
C3 Ru1 Ru2 C21 136.13(10)
C2 Ru1 Ru2 C21 98.47(9)
C4 Ru1 Ru2 C21 151.8(4)
C11 Ru1 Ru2 C21 -60.20(8)
C1 Ru1 Ru2 C21 57.56(9)
C5 Ru1 Ru2 C21 25.92(11)
B3 Ru1 Ru2 B2 46.82(10)
B1 Ru1 Ru2 B2 95.53(10)
C3 Ru1 Ru2 B2 -38.07(10)
C2 Ru1 Ru2 B2 -75.73(9)
C4 Ru1 Ru2 B2 -22.4(4)
C11 Ru1 Ru2 B2 125.60(9)
C1 Ru1 Ru2 B2 -116.64(9)
C5 Ru1 Ru2 B2 -148.28(11)
B3 Ru1 Ru2 B1 -48.71(10)
B2 Ru1 Ru2 B1 -95.53(10)
C3 Ru1 Ru2 B1 -133.59(11)
C2 Ru1 Ru2 B1 -171.26(9)
C4 Ru1 Ru2 B1 -118.0(4)
C11 Ru1 Ru2 B1 30.07(9)
C1 Ru1 Ru2 B1 147.83(9)
C5 Ru1 Ru2 B1 116.19(11)
B3 Ru1 B1 C11 -123.31(15)
B2 Ru1 B1 C11 -175.76(13)
C3 Ru1 B1 C11 -111.23(14)
C2 Ru1 B1 C11 161.7(3)
C4 Ru1 B1 C11 -59.72(14)
C1 Ru1 B1 C11 42.5(2)
C5 Ru1 B1 C11 -10.74(16)
Ru2 Ru1 B1 C11 128.55(12)
B2 Ru1 B1 B3 -52.45(11)
C3 Ru1 B1 B3 12.09(17)
C2 Ru1 B1 B3 -75.0(3)
C4 Ru1 B1 B3 63.59(13)
C11 Ru1 B1 B3 123.31(15)
C1 Ru1 B1 B3 165.83(14)
C5 Ru1 B1 B3 112.57(12)
Ru2 Ru1 B1 B3 -108.14(11)
B3 Ru1 B1 Ru2 108.14(11)
B2 Ru1 B1 Ru2 55.69(7)
C3 Ru1 B1 Ru2 120.22(11)
C2 Ru1 B1 Ru2 33.1(3)
C4 Ru1 B1 Ru2 171.73(7)
C11 Ru1 B1 Ru2 -128.55(12)
C1 Ru1 B1 Ru2 -86.03(16)
C5 Ru1 B1 Ru2 -139.29(8)
C23 Ru2 B1 C11 144.90(16)
C19 Ru2 B1 C11 -38.8(5)
C22 Ru2 B1 C11 102.51(16)
C20 Ru2 B1 C11 15.5(2)
C21 Ru2 B1 C11 58.04(18)
B2 Ru2 B1 C11 -118.67(17)
Ru1 Ru2 B1 C11 -64.76(14)
C23 Ru2 B1 B3 -89.64(19)
C19 Ru2 B1 B3 86.7(4)
C22 Ru2 B1 B3 -132.03(12)
C20 Ru2 B1 B3 140.96(11)
C21 Ru2 B1 B3 -176.50(11)
B2 Ru2 B1 B3 6.78(11)
Ru1 Ru2 B1 B3 60.70(10)
C23 Ru2 B1 Ru1 -150.34(14)
C19 Ru2 B1 Ru1 26.0(4)
C22 Ru2 B1 Ru1 167.27(7)
C20 Ru2 B1 Ru1 80.27(11)
C21 Ru2 B1 Ru1 122.80(7)
B2 Ru2 B1 Ru1 -53.91(7)
Ru1 B2 B3 B1 -62.76(10)
Ru2 B2 B3 B1 8.16(13)
Ru2 B2 B3 Ru1 70.92(8)
C11 B1 B3 B2 124.79(16)
Ru1 B1 B3 B2 64.01(10)
Ru2 B1 B3 B2 -7.87(12)
C11 B1 B3 Ru1 60.77(13)
Ru2 B1 B3 Ru1 -71.88(7)
B1 Ru1 B3 B2 -100.23(13)
C3 Ru1 B3 B2 86.86(10)
C2 Ru1 B3 B2 62.50(12)
C4 Ru1 B3 B2 124.45(10)
C11 Ru1 B3 B2 -133.13(10)
C1 Ru1 B3 B2 95.39(19)
C5 Ru1 B3 B2 141.74(10)
Ru2 Ru1 B3 B2 -48.68(9)
B2 Ru1 B3 B1 100.23(13)
C3 Ru1 B3 B1 -172.91(10)
C2 Ru1 B3 B1 162.72(10)
C4 Ru1 B3 B1 -135.32(10)
C11 Ru1 B3 B1 -32.91(10)
C1 Ru1 B3 B1 -164.39(16)
C5 Ru1 B3 B1 -118.03(11)
Ru2 Ru1 B3 B1 51.54(9)
B3 Ru1 C1 C5 69.8(2)
B1 Ru1 C1 C5 -83.42(19)
B2 Ru1 C1 C5 144.87(12)
C3 Ru1 C1 C5 79.43(12)
C2 Ru1 C1 C5 118.33(16)
C4 Ru1 C1 C5 36.48(11)
C11 Ru1 C1 C5 -54.39(13)
Ru2 Ru1 C1 C5 -151.80(9)
B3 Ru1 C1 C2 -48.6(2)
B1 Ru1 C1 C2 158.24(15)
B2 Ru1 C1 C2 26.53(14)
C3 Ru1 C1 C2 -38.91(11)
C4 Ru1 C1 C2 -81.85(12)
C11 Ru1 C1 C2 -172.72(10)
C5 Ru1 C1 C2 -118.33(16)
Ru2 Ru1 C1 C2 89.87(10)
B3 Ru1 C1 C6 -167.29(19)
B1 Ru1 C1 C6 39.5(3)
B2 Ru1 C1 C6 -92.2(2)
C3 Ru1 C1 C6 -157.6(2)
C2 Ru1 C1 C6 -118.7(2)
C4 Ru1 C1 C6 159.4(2)
C11 Ru1 C1 C6 68.55(19)
C5 Ru1 C1 C6 122.9(2)
Ru2 Ru1 C1 C6 -28.9(2)
C5 C1 C2 C3 0.8(2)
C6 C1 C2 C3 -171.27(17)
Ru1 C1 C2 C3 63.07(12)
C5 C1 C2 C7 173.80(17)
C6 C1 C2 C7 1.7(3)
Ru1 C1 C2 C7 -123.96(19)
C5 C1 C2 Ru1 -62.24(13)
C6 C1 C2 Ru1 125.66(18)
B3 Ru1 C2 C3 42.13(14)
B1 Ru1 C2 C3 106.9(3)
B2 Ru1 C2 C3 85.31(12)
C4 Ru1 C2 C3 -37.75(11)
C11 Ru1 C2 C3 -100.52(18)
C1 Ru1 C2 C3 -115.48(16)
C5 Ru1 C2 C3 -79.41(12)
Ru2 Ru1 C2 C3 135.69(10)
B3 Ru1 C2 C1 157.61(11)
B1 Ru1 C2 C1 -137.7(3)
B2 Ru1 C2 C1 -159.20(11)
C3 Ru1 C2 C1 115.48(16)
C4 Ru1 C2 C1 77.73(12)
C11 Ru1 C2 C1 15.0(2)
C5 Ru1 C2 C1 36.07(10)
Ru2 Ru1 C2 C1 -108.83(10)
B3 Ru1 C2 C7 -79.1(2)
B1 Ru1 C2 C7 -14.4(4)
B2 Ru1 C2 C7 -35.93(19)
C3 Ru1 C2 C7 -121.2(2)
C4 Ru1 C2 C7 -159.0(2)
C11 Ru1 C2 C7 138.24(18)
C1 Ru1 C2 C7 123.3(2)
C5 Ru1 C2 C7 159.4(2)
Ru2 Ru1 C2 C7 14.4(2)
C1 C2 C3 C4 -1.9(2)
C7 C2 C3 C4 -174.79(18)
Ru1 C2 C3 C4 63.76(13)
C1 C2 C3 C8 170.97(18)
C7 C2 C3 C8 -2.0(3)
Ru1 C2 C3 C8 -123.4(2)
C1 C2 C3 Ru1 -65.62(12)
C7 C2 C3 Ru1 121.45(19)
B3 Ru1 C3 C4 97.22(12)
B1 Ru1 C3 C4 87.81(17)
B2 Ru1 C3 C4 147.50(12)
C2 Ru1 C3 C4 -116.79(17)
C11 Ru1 C3 C4 22.19(17)
C1 Ru1 C3 C4 -78.70(12)
C5 Ru1 C3 C4 -37.62(11)
Ru2 Ru1 C3 C4 176.79(9)
B3 Ru1 C3 C2 -145.99(12)
B1 Ru1 C3 C2 -155.39(13)
B2 Ru1 C3 C2 -95.71(12)
C4 Ru1 C3 C2 116.79(17)
C11 Ru1 C3 C2 138.98(12)
C1 Ru1 C3 C2 38.09(11)
C5 Ru1 C3 C2 79.17(12)
Ru2 Ru1 C3 C2 -66.42(13)
B3 Ru1 C3 C8 -23.16(19)
B1 Ru1 C3 C8 -32.6(2)
B2 Ru1 C3 C8 27.12(18)
C2 Ru1 C3 C8 122.8(2)
C4 Ru1 C3 C8 -120.4(2)
C11 Ru1 C3 C8 -98.19(19)
C1 Ru1 C3 C8 160.9(2)
C5 Ru1 C3 C8 -158.0(2)
Ru2 Ru1 C3 C8 56.4(2)
C2 C3 C4 C5 2.2(2)
C8 C3 C4 C5 -170.87(18)
Ru1 C3 C4 C5 65.37(13)
C2 C3 C4 C9 171.93(17)
C8 C3 C4 C9 -1.1(3)
Ru1 C3 C4 C9 -124.87(19)
C2 C3 C4 Ru1 -63.20(13)
C8 C3 C4 Ru1 123.76(19)
B3 Ru1 C4 C3 -86.31(13)
B1 Ru1 C4 C3 -131.01(13)
B2 Ru1 C4 C3 -38.68(14)
C2 Ru1 C4 C3 38.02(11)
C11 Ru1 C4 C3 -165.37(11)
C1 Ru1 C4 C3 80.16(12)
C5 Ru1 C4 C3 115.98(16)
Ru2 Ru1 C4 C3 -18.1(5)
B3 Ru1 C4 C5 157.71(12)
B1 Ru1 C4 C5 113.01(13)
B2 Ru1 C4 C5 -154.66(11)
C3 Ru1 C4 C5 -115.98(16)
C2 Ru1 C4 C5 -77.96(12)
C11 Ru1 C4 C5 78.65(11)
C1 Ru1 C4 C5 -35.82(10)
Ru2 Ru1 C4 C5 -134.0(4)
B3 Ru1 C4 C9 32.1(2)
B1 Ru1 C4 C9 -12.6(2)
B2 Ru1 C4 C9 79.8(2)
C3 Ru1 C4 C9 118.4(2)
C2 Ru1 C4 C9 156.5(2)
C11 Ru1 C4 C9 -46.9(2)
C1 Ru1 C4 C9 -161.4(2)
C5 Ru1 C4 C9 -125.6(2)
Ru2 Ru1 C4 C9 100.4(4)
C2 C1 C5 C4 0.5(2)
C6 C1 C5 C4 172.53(17)
Ru1 C1 C5 C4 -59.16(12)
C2 C1 C5 C10 -173.05(17)
C6 C1 C5 C10 -1.0(3)
Ru1 C1 C5 C10 127.28(18)
C2 C1 C5 Ru1 59.67(12)
C6 C1 C5 Ru1 -128.30(18)
C3 C4 C5 C1 -1.7(2)
C9 C4 C5 C1 -171.05(18)
Ru1 C4 C5 C1 60.69(13)
C3 C4 C5 C10 171.85(18)
C9 C4 C5 C10 2.5(3)
Ru1 C4 C5 C10 -125.81(18)
C3 C4 C5 Ru1 -62.34(12)
C9 C4 C5 Ru1 128.3(2)
B3 Ru1 C5 C1 -148.64(12)
B1 Ru1 C5 C1 140.65(12)
B2 Ru1 C5 C1 -69.89(19)
C3 Ru1 C5 C1 -80.47(12)
C2 Ru1 C5 C1 -37.15(11)
C4 Ru1 C5 C1 -119.05(16)
C11 Ru1 C5 C1 133.83(11)
Ru2 Ru1 C5 C1 51.04(15)
B3 Ru1 C5 C4 -29.59(15)
B1 Ru1 C5 C4 -100.30(13)
B2 Ru1 C5 C4 49.2(2)
C3 Ru1 C5 C4 38.58(11)
C2 Ru1 C5 C4 81.90(12)
C11 Ru1 C5 C4 -107.12(11)
C1 Ru1 C5 C4 119.05(16)
Ru2 Ru1 C5 C4 170.09(8)
B3 Ru1 C5 C10 90.4(2)
B1 Ru1 C5 C10 19.7(2)
B2 Ru1 C5 C10 169.13(18)
C3 Ru1 C5 C10 158.6(2)
C2 Ru1 C5 C10 -158.1(2)
C4 Ru1 C5 C10 120.0(2)
C11 Ru1 C5 C10 12.86(19)
C1 Ru1 C5 C10 -121.0(2)
Ru2 Ru1 C5 C10 -69.9(2)
B3 B1 C11 C13 -166.97(15)
Ru1 B1 C11 C13 -112.79(15)
Ru2 B1 C11 C13 -46.4(2)
B3 B1 C11 C12 48.1(2)
Ru1 B1 C11 C12 102.27(16)
Ru2 B1 C11 C12 168.62(13)
B3 B1 C11 Ru1 -54.18(12)
Ru2 B1 C11 Ru1 66.35(12)
B3 Ru1 C11 B1 41.80(12)
B2 Ru1 C11 B1 4.38(13)
C3 Ru1 C11 B1 122.49(13)
C2 Ru1 C11 B1 -169.32(15)
C4 Ru1 C11 B1 136.20(11)
C1 Ru1 C11 B1 -159.19(11)
C5 Ru1 C11 B1 172.17(11)
Ru2 Ru1 C11 B1 -39.83(10)
B3 Ru1 C11 C13 151.88(16)
B1 Ru1 C11 C13 110.08(18)
B2 Ru1 C11 C13 114.46(15)
C3 Ru1 C11 C13 -127.43(14)
C2 Ru1 C11 C13 -59.2(2)
C4 Ru1 C11 C13 -113.71(14)
C1 Ru1 C11 C13 -49.10(16)
C5 Ru1 C11 C13 -77.75(15)
Ru2 Ru1 C11 C13 70.25(13)
B3 Ru1 C11 C12 -73.43(14)
B1 Ru1 C11 C12 -115.23(18)
B2 Ru1 C11 C12 -110.85(14)
C3 Ru1 C11 C12 7.26(19)
C2 Ru1 C11 C12 75.5(2)
C4 Ru1 C11 C12 20.98(15)
C1 Ru1 C11 C12 85.59(14)
C5 Ru1 C11 C12 56.94(14)
Ru2 Ru1 C11 C12 -155.06(14)
B1 C11 C13 C18 105.0(2)
C12 C11 C13 C18 -106.7(2)
Ru1 C11 C13 C18 28.6(2)
B1 C11 C13 C14 -77.1(2)
C12 C11 C13 C14 71.2(2)
Ru1 C11 C13 C14 -153.50(14)
C18 C13 C14 C15 0.4(3)
C11 C13 C14 C15 -177.69(18)
C13 C14 C15 C16 1.0(3)
C14 C15 C16 C17 -1.3(3)
C15 C16 C17 C18 0.2(3)
C14 C13 C18 C17 -1.5(3)
C11 C13 C18 C17 176.40(19)
C16 C17 C18 C13 1.3(3)
C23 Ru2 C19 C20 -117.04(16)
C22 Ru2 C19 C20 -79.62(12)
C21 Ru2 C19 C20 -36.81(11)
B2 Ru2 C19 C20 140.79(11)
B1 Ru2 C19 C20 65.6(4)
Ru1 Ru2 C19 C20 87.93(11)
C22 Ru2 C19 C23 37.42(12)
C20 Ru2 C19 C23 117.04(16)
C21 Ru2 C19 C23 80.23(12)
B2 Ru2 C19 C23 -102.17(12)
B1 Ru2 C19 C23 -177.3(3)
Ru1 Ru2 C19 C23 -155.02(10)
C23 Ru2 C19 C24 120.9(3)
C22 Ru2 C19 C24 158.3(2)
C20 Ru2 C19 C24 -122.1(3)
C21 Ru2 C19 C24 -158.9(2)
B2 Ru2 C19 C24 18.7(2)
B1 Ru2 C19 C24 -56.5(5)
Ru1 Ru2 C19 C24 -34.2(2)
C23 C19 C20 C21 -0.5(2)
C24 C19 C20 C21 -172.01(19)
Ru2 C19 C20 C21 61.13(13)
C23 C19 C20 C25 175.23(18)
C24 C19 C20 C25 3.7(3)
Ru2 C19 C20 C25 -123.13(19)
C23 C19 C20 Ru2 -61.64(13)
C24 C19 C20 Ru2 126.9(2)
C23 Ru2 C20 C21 -80.77(12)
C19 Ru2 C20 C21 -118.96(16)
C22 Ru2 C20 C21 -37.84(11)
B2 Ru2 C20 C21 -179.32(12)
B1 Ru2 C20 C21 76.14(14)
Ru1 Ru2 C20 C21 127.82(10)
C23 Ru2 C20 C19 38.19(11)
C22 Ru2 C20 C19 81.13(12)
C21 Ru2 C20 C19 118.96(16)
B2 Ru2 C20 C19 -60.36(15)
B1 Ru2 C20 C19 -164.90(11)
Ru1 Ru2 C20 C19 -113.22(10)
C23 Ru2 C20 C25 158.2(2)
C19 Ru2 C20 C25 120.1(2)
C22 Ru2 C20 C25 -158.8(2)
C21 Ru2 C20 C25 -121.0(2)
B2 Ru2 C20 C25 59.7(2)
B1 Ru2 C20 C25 -44.8(2)
Ru1 Ru2 C20 C25 6.8(2)
C19 C20 C21 C22 0.3(2)
C25 C20 C21 C22 -175.45(18)
Ru2 C20 C21 C22 60.73(13)
C19 C20 C21 C26 173.82(18)
C25 C20 C21 C26 -1.9(3)
Ru2 C20 C21 C26 -125.7(2)
C19 C20 C21 Ru2 -60.44(13)
C25 C20 C21 Ru2 123.82(19)
C23 Ru2 C21 C20 80.14(12)
C19 Ru2 C21 C20 37.07(11)
C22 Ru2 C21 C20 117.59(16)
B2 Ru2 C21 C20 6.1(10)
B1 Ru2 C21 C20 -130.25(12)
Ru1 Ru2 C21 C20 -75.25(12)
C23 Ru2 C21 C22 -37.45(12)
C19 Ru2 C21 C22 -80.52(12)
C20 Ru2 C21 C22 -117.59(16)
B2 Ru2 C21 C22 -111.5(10)
B1 Ru2 C21 C22 112.16(12)
Ru1 Ru2 C21 C22 167.16(9)
C23 Ru2 C21 C26 -158.5(2)
C19 Ru2 C21 C26 158.4(2)
C22 Ru2 C21 C26 -121.1(3)
C20 Ru2 C21 C26 121.3(3)
B2 Ru2 C21 C26 127.4(10)
B1 Ru2 C21 C26 -8.9(2)
Ru1 Ru2 C21 C26 46.1(2)
C20 C21 C22 C23 0.0(2)
C26 C21 C22 C23 -173.48(19)
Ru2 C21 C22 C23 61.04(13)
C20 C21 C22 C27 174.65(18)
C26 C21 C22 C27 1.1(3)
Ru2 C21 C22 C27 -124.4(2)
C20 C21 C22 Ru2 -60.99(13)
C26 C21 C22 Ru2 125.5(2)
C19 Ru2 C22 C23 -37.66(12)
C20 Ru2 C22 C23 -80.54(13)
C21 Ru2 C22 C23 -118.09(17)
B2 Ru2 C22 C23 55.20(18)
B1 Ru2 C22 C23 150.30(12)
Ru1 Ru2 C22 C23 -164.92(19)
C23 Ru2 C22 C21 118.09(17)
C19 Ru2 C22 C21 80.43(12)
C20 Ru2 C22 C21 37.55(11)
B2 Ru2 C22 C21 173.29(12)
B1 Ru2 C22 C21 -91.61(13)
Ru1 Ru2 C22 C21 -46.8(3)
C23 Ru2 C22 C27 -121.6(3)
C19 Ru2 C22 C27 -159.2(2)
C20 Ru2 C22 C27 157.9(2)
C21 Ru2 C22 C27 120.4(3)
B2 Ru2 C22 C27 -66.4(3)
B1 Ru2 C22 C27 28.7(3)
Ru1 Ru2 C22 C27 73.5(4)
C21 C22 C23 C19 -0.4(2)
C27 C22 C23 C19 -174.86(19)
Ru2 C22 C23 C19 61.33(13)
C21 C22 C23 C28 178.67(18)
C27 C22 C23 C28 4.2(3)
Ru2 C22 C23 C28 -119.6(2)
C21 C22 C23 Ru2 -61.70(13)
C27 C22 C23 Ru2 123.8(2)
C20 C19 C23 C22 0.5(2)
C24 C19 C23 C22 172.09(19)
Ru2 C19 C23 C22 -61.59(13)
C20 C19 C23 C28 -178.50(18)
C24 C19 C23 C28 -7.0(3)
Ru2 C19 C23 C28 119.36(19)
C20 C19 C23 Ru2 62.14(13)
C24 C19 C23 Ru2 -126.3(2)
C19 Ru2 C23 C22 118.04(17)
C20 Ru2 C23 C22 80.06(13)
C21 Ru2 C23 C22 37.49(12)
B2 Ru2 C23 C22 -147.09(12)
B1 Ru2 C23 C22 -63.1(2)
Ru1 Ru2 C23 C22 172.23(10)
C22 Ru2 C23 C19 -118.04(17)
C20 Ru2 C23 C19 -37.97(11)
C21 Ru2 C23 C19 -80.55(12)
B2 Ru2 C23 C19 94.87(12)
B1 Ru2 C23 C19 178.83(15)
Ru1 Ru2 C23 C19 54.19(18)
C19 Ru2 C23 C28 -120.3(2)
C22 Ru2 C23 C28 121.6(2)
C20 Ru2 C23 C28 -158.3(2)
C21 Ru2 C23 C28 159.1(2)
B2 Ru2 C23 C28 -25.5(2)
B1 Ru2 C23 C28 58.5(3)
Ru1 Ru2 C23 C28 -66.2(2)
